data_2015088
loop_
_publ_author_name
'Schmidt, Martin U.'
'Alig, Edith'
'Fink, Lothar'
'Bolte, Michael'
'Panisch, Robin'
'Pashchenko, Volodymyr'
'Wolf, Bernd'
'Lang, Michael'

_publ_section_title
;
 Magnetic properties of two double-layer structures built from
 hydroxynaphthoic acids and manganese
;
_journal_issue 7
_journal_name_full 'Acta Crystallographica Section C'
_journal_page_first m361
_journal_page_last m364
_journal_paper_doi 10.1107/S0108270105015659
_journal_volume 61
_journal_year 2005
_chemical_formula_iupac '[Mn (C11 H7 O3)2 (H2 O)4]'
_chemical_formula_moiety 'C22 H22 Mn O10'
_chemical_formula_sum 'C22 H22 Mn O10'
_chemical_formula_weight 501.34
_chemical_name_systematic
;
tetraaquabis(1-hydroxy-2-naphthoato)manganese(II)
;
_space_group_IT_number 14
_symmetry_cell_setting monoclinic
_symmetry_space_group_name_Hall '-P 2yn'
_symmetry_space_group_name_H-M 'P 1 21/n 1'
_atom_sites_solution_hydrogens geom
_atom_sites_solution_primary direct
_atom_sites_solution_secondary difmap
_audit_creation_method SHELXL97
_cell_angle_alpha 90.00
_cell_angle_beta 94.917(7)
_cell_angle_gamma 90.00
_cell_formula_units_Z 2
_cell_length_a 6.8188(5)
_cell_length_b 5.2121(3)
_cell_length_c 29.639(3)
_cell_measurement_reflns_used 25353
_cell_measurement_temperature 173(2)
_cell_measurement_theta_max 28.2
_cell_measurement_theta_min 2.6
_cell_volume 1049.50(14)
_computing_cell_refinement X-AREA
_computing_data_collection 'X-AREA (Stoe & Cie, 2001)'
_computing_data_reduction X-AREA
_computing_molecular_graphics 'XP in SHELXTL-Plus (Sheldrick, 1991)'
_computing_publication_material 'SHELXL97 and PLATON (Spek, 2003)'
_computing_structure_refinement 'SHELXL97 (Sheldrick, 1997)'
_computing_structure_solution 'SHELXS97 (Sheldrick, 1997)'
_diffrn_ambient_temperature 173(2)
_diffrn_measured_fraction_theta_full 0.997
_diffrn_measured_fraction_theta_max 0.997
_diffrn_measurement_device_type 'Stoe IPDS II two-circle'
_diffrn_measurement_method \w
_diffrn_radiation_monochromator graphite
_diffrn_radiation_source 'fine-focus sealed tube'
_diffrn_radiation_type MoK\a
_diffrn_radiation_wavelength 0.71073
_diffrn_reflns_av_R_equivalents 0.0615
_diffrn_reflns_av_sigmaI/netI 0.0266
_diffrn_reflns_limit_h_max 9
_diffrn_reflns_limit_h_min -9
_diffrn_reflns_limit_k_max 6
_diffrn_reflns_limit_k_min -6
_diffrn_reflns_limit_l_max 39
_diffrn_reflns_limit_l_min -39
_diffrn_reflns_number 22886
_diffrn_reflns_theta_full 28.24
_diffrn_reflns_theta_max 28.24
_diffrn_reflns_theta_min 2.76
_diffrn_standards_number 0
_exptl_absorpt_coefficient_mu 0.688
_exptl_absorpt_correction_T_max 0.9159
_exptl_absorpt_correction_T_min 0.8413
_exptl_absorpt_correction_type multi-scan
_exptl_absorpt_process_details '(MULABS; Spek, 1990; Blessing, 1995)'
_exptl_crystal_colour 'light brown'
_exptl_crystal_density_diffrn 1.586
_exptl_crystal_density_method 'not measured'
_exptl_crystal_description plate
_exptl_crystal_F_000 518
_exptl_crystal_size_max 0.26
_exptl_crystal_size_mid 0.22
_exptl_crystal_size_min 0.13
_refine_diff_density_max 0.382
_refine_diff_density_min -0.309
_refine_ls_extinction_method none
_refine_ls_goodness_of_fit_ref 1.107
_refine_ls_hydrogen_treatment mixed
_refine_ls_matrix_type full
_refine_ls_number_parameters 171
_refine_ls_number_reflns 2576
_refine_ls_number_restraints 0
_refine_ls_restrained_S_all 1.107
_refine_ls_R_factor_all 0.0489
_refine_ls_R_factor_gt 0.0432
_refine_ls_shift/su_max 0.000
_refine_ls_shift/su_mean 0.000
_refine_ls_structure_factor_coef Fsqd
_refine_ls_weighting_details 'calc w = 1/[\s^2^(Fo^2^)+(0.0366P)^2^+1.434P] where P=(Fo^2^+2Fc^2^)/3'
_refine_ls_weighting_scheme calc
_refine_ls_wR_factor_gt 0.1114
_refine_ls_wR_factor_ref 0.1131
_reflns_number_gt 2158
_reflns_number_total 2576
_reflns_threshold_expression I>2\s(I)
_cod_data_source_file ta1467.cif
_cod_data_source_block II
_cod_depositor_comments
;
The following automatic conversions were performed:
'_symmetry_cell_setting' value 'Monoclinic' changed to 'monoclinic'
according to '/home/saulius/struct/CIF-dictionaries/cif_core.dic'
dictionary named 'cif_core.dic' version 2.4.1 from 2010-06-29.

Automatic conversion script
Id: cif_fix_enum 1527 2010-12-29 10:47:43Z saulius 

The following automatic conversions were performed:

'_symmetry_cell_setting' value 'Monoclinic' changed to 'monoclinic'
according to /home/saulius/struct/CIF-dictionaries/cif_core.dic
dictionary named 'cif_core.dic' version 2.4.1 from 2010-06-29.

Automatic conversion script
Id: cif_fix_values 1715 2011-07-08 13:25:40Z adriana 
;
_cod_original_cell_volume 1049.51(13)
_cod_original_sg_symbol_H-M 'P 21/n'
_cod_database_code 2015088
_cod_database_fobs_code 2015088

loop_
_symmetry_equiv_pos_as_xyz
'x, y, z'
'-x+1/2, y+1/2, -z+1/2'
'-x, -y, -z'
'x-1/2, -y-1/2, z-1/2'

loop_
_atom_site_label
_atom_site_fract_x
_atom_site_fract_y
_atom_site_fract_z
_atom_site_U_iso_or_equiv
_atom_site_adp_type
_atom_site_calc_flag
_atom_site_refinement_flags
_atom_site_occupancy
_atom_site_disorder_assembly
_atom_site_disorder_group
_atom_site_type_symbol
Mn1 0.0000 1.0000 0.5000 0.02768(15) Uani d S 1 . . Mn
O1W 0.2138(3) 1.3077(4) 0.50283(7) 0.0373(4) Uani d . 1 . . O
H1A 0.317(7) 1.250(10) 0.5177(14) 0.081(14) Uiso d . 1 . . H
H1B 0.233(5) 1.440(8) 0.4895(12) 0.055(11) Uiso d . 1 . . H
O2W 0.1855(3) 0.7823(4) 0.45438(6) 0.0307(4) Uani d . 1 . . O
H2A 0.276(6) 0.838(7) 0.4468(11) 0.047(10) Uiso d . 1 . . H
H2B 0.132(5) 0.752(7) 0.4305(11) 0.041(9) Uiso d . 1 . . H
C1 0.2719(3) 0.4782(5) 0.62196(8) 0.0283(5) Uani d . 1 . . C
O1 0.0781(2) 0.4873(4) 0.60730(6) 0.0333(4) Uani d . 1 . . O
H1 0.070(5) 0.621(8) 0.5850(12) 0.056(10) Uiso d . 1 . . H
C2 0.4078(3) 0.6472(5) 0.60601(7) 0.0277(5) Uani d . 1 . . C
C21 0.3459(3) 0.8458(5) 0.57165(8) 0.0284(5) Uani d . 1 . . C
O21 0.1599(2) 0.8499(4) 0.55818(6) 0.0324(4) Uani d . 1 . . O
O22 0.4646(2) 0.9986(4) 0.55685(6) 0.0366(4) Uani d . 1 . . O
C3 0.6077(3) 0.6301(5) 0.62380(8) 0.0319(5) Uani d . 1 . . C
H3 0.7020 0.7434 0.6129 0.038 Uiso calc R 1 . . H
C4 0.6667(4) 0.4536(5) 0.65627(8) 0.0345(5) Uani d . 1 . . C
H4 0.8010 0.4468 0.6677 0.041 Uiso calc R 1 . . H
C5 0.5300(4) 0.2807(5) 0.67305(8) 0.0328(5) Uani d . 1 . . C
C6 0.5842(4) 0.0955(6) 0.70697(9) 0.0392(6) Uani d . 1 . . C
H6 0.7170 0.0866 0.7194 0.047 Uiso calc R 1 . . H
C7 0.4491(5) -0.0699(6) 0.72196(9) 0.0419(6) Uani d . 1 . . C
H7 0.4888 -0.1921 0.7447 0.050 Uiso calc R 1 . . H
C8 0.2518(4) -0.0610(5) 0.70410(9) 0.0399(6) Uani d . 1 . . C
H8 0.1590 -0.1777 0.7147 0.048 Uiso calc R 1 . . H
C9 0.1925(4) 0.1153(5) 0.67144(8) 0.0342(5) Uani d . 1 . . C
H9 0.0589 0.1198 0.6594 0.041 Uiso calc R 1 . . H
C10 0.3294(4) 0.2910(5) 0.65551(8) 0.0301(5) Uani d . 1 . . C

loop_
_atom_site_aniso_label
_atom_site_aniso_U_11
_atom_site_aniso_U_22
_atom_site_aniso_U_33
_atom_site_aniso_U_12
_atom_site_aniso_U_13
_atom_site_aniso_U_23
Mn1 0.0248(2) 0.0259(3) 0.0322(3) -0.0009(2) 0.00186(17) 0.0030(2)
O1W 0.0304(9) 0.0278(9) 0.0527(11) -0.0052(7) -0.0016(8) 0.0072(8)
O2W 0.0269(8) 0.0292(9) 0.0364(9) -0.0025(7) 0.0041(7) 0.0004(7)
C1 0.0264(10) 0.0293(11) 0.0294(10) 0.0010(9) 0.0032(8) -0.0023(9)
O1 0.0259(8) 0.0345(9) 0.0392(9) -0.0032(7) 0.0007(6) 0.0055(8)
C2 0.0264(10) 0.0273(11) 0.0294(10) 0.0004(9) 0.0028(8) -0.0014(9)
C21 0.0256(10) 0.0298(12) 0.0300(10) -0.0004(9) 0.0037(8) -0.0011(9)
O21 0.0249(8) 0.0343(9) 0.0372(9) -0.0024(7) -0.0013(6) 0.0077(7)
O22 0.0279(8) 0.0397(10) 0.0425(9) -0.0058(8) 0.0039(7) 0.0105(8)
C3 0.0265(11) 0.0331(13) 0.0362(12) 0.0010(10) 0.0038(9) 0.0004(10)
C4 0.0284(11) 0.0370(14) 0.0377(12) 0.0033(10) 0.0001(9) 0.0005(10)
C5 0.0347(12) 0.0331(13) 0.0308(11) 0.0056(10) 0.0032(9) -0.0014(10)
C6 0.0408(14) 0.0401(14) 0.0362(13) 0.0087(12) 0.0011(10) 0.0027(11)
C7 0.0571(17) 0.0349(14) 0.0342(12) 0.0103(12) 0.0065(11) 0.0065(10)
C8 0.0514(15) 0.0313(13) 0.0387(13) 0.0001(11) 0.0144(11) 0.0036(10)
C9 0.0364(13) 0.0314(12) 0.0358(12) 0.0015(10) 0.0085(10) -0.0004(10)
C10 0.0332(12) 0.0283(12) 0.0294(11) 0.0026(10) 0.0056(9) -0.0016(9)

loop_
_atom_type_symbol
_atom_type_description
_atom_type_scat_dispersion_real
_atom_type_scat_dispersion_imag
_atom_type_scat_source
C C 0.0033 0.0016 'International Tables Vol C Tables 4.2.6.8 and 6.1.1.4'
H H 0.0000 0.0000 'International Tables Vol C Tables 4.2.6.8 and 6.1.1.4'
Mn Mn 0.3368 0.7283 'International Tables Vol C Tables 4.2.6.8 and 6.1.1.4'
O O 0.0106 0.0060 'International Tables Vol C Tables 4.2.6.8 and 6.1.1.4'

loop_
_geom_angle_atom_site_label_1
_geom_angle_atom_site_label_2
_geom_angle_atom_site_label_3
_geom_angle_site_symmetry_1
_geom_angle_site_symmetry_3
_geom_angle
O21 Mn1 O21 3_576 . 180.00(6)
O21 Mn1 O1W 3_576 3_576 86.78(7)
O21 Mn1 O1W . 3_576 93.22(7)
O21 Mn1 O1W 3_576 . 93.22(7)
O21 Mn1 O1W . . 86.78(7)
O1W Mn1 O1W 3_576 . 180.00(7)
O21 Mn1 O2W 3_576 . 88.48(7)
O21 Mn1 O2W . . 91.52(7)
O1W Mn1 O2W 3_576 . 90.85(7)
O1W Mn1 O2W . . 89.15(7)
O21 Mn1 O2W 3_576 3_576 91.52(7)
O21 Mn1 O2W . 3_576 88.48(7)
O1W Mn1 O2W 3_576 3_576 89.15(7)
O1W Mn1 O2W . 3_576 90.85(7)
O2W Mn1 O2W . 3_576 179.9990(10)
Mn1 O1W H1A . . 107(3)
Mn1 O1W H1B . . 138(3)
H1A O1W H1B . . 113(4)
Mn1 O2W H2A . . 121(3)
Mn1 O2W H2B . . 114(2)
H2A O2W H2B . . 98(3)
O1 C1 C2 . . 121.9(2)
O1 C1 C10 . . 116.7(2)
C2 C1 C10 . . 121.3(2)
C1 O1 H1 . . 104(2)
C1 C2 C3 . . 118.7(2)
C1 C2 C21 . . 121.0(2)
C3 C2 C21 . . 120.3(2)
O22 C21 O21 . . 122.1(2)
O22 C21 C2 . . 122.2(2)
O21 C21 C2 . . 115.8(2)
C21 O21 Mn1 . . 132.91(15)
C4 C3 C2 . . 121.2(2)
C4 C3 H3 . . 119.4
C2 C3 H3 . . 119.4
C3 C4 C5 . . 120.8(2)
C3 C4 H4 . . 119.6
C5 C4 H4 . . 119.6
C4 C5 C6 . . 122.8(2)
C4 C5 C10 . . 119.3(2)
C6 C5 C10 . . 117.9(2)
C7 C6 C5 . . 121.2(3)
C7 C6 H6 . . 119.4
C5 C6 H6 . . 119.4
C6 C7 C8 . . 120.6(2)
C6 C7 H7 . . 119.7
C8 C7 H7 . . 119.7
C9 C8 C7 . . 120.2(3)
C9 C8 H8 . . 119.9
C7 C8 H8 . . 119.9
C8 C9 C10 . . 120.4(3)
C8 C9 H9 . . 119.8
C10 C9 H9 . . 119.8
C9 C10 C5 . . 119.6(2)
C9 C10 C1 . . 121.7(2)
C5 C10 C1 . . 118.7(2)

loop_
_geom_bond_atom_site_label_1
_geom_bond_atom_site_label_2
_geom_bond_site_symmetry_2
_geom_bond_distance
_geom_bond_publ_flag
Mn1 O21 3_576 2.1100(16) ?
Mn1 O21 . 2.1100(16) y
Mn1 O1W 3_576 2.1639(19) ?
Mn1 O1W . 2.1639(19) y
Mn1 O2W . 2.2381(18) y
Mn1 O2W 3_576 2.2381(18) ?
O1W H1A . 0.85(5) ?
O1W H1B . 0.81(4) ?
O2W H2A . 0.74(4) ?
O2W H2B . 0.78(3) ?
C1 O1 . 1.356(3) ?
C1 C2 . 1.391(3) ?
C1 C10 . 1.424(3) ?
O1 H1 . 0.96(4) ?
C2 C3 . 1.421(3) ?
C2 C21 . 1.488(3) ?
C21 O22 . 1.242(3) ?
C21 O21 . 1.297(3) ?
C3 C4 . 1.367(4) ?
C3 H3 . 0.9500 ?
C4 C5 . 1.417(4) ?
C4 H4 . 0.9500 ?
C5 C6 . 1.419(4) ?
C5 C10 . 1.422(3) ?
C6 C7 . 1.364(4) ?
C6 H6 . 0.9500 ?
C7 C8 . 1.404(4) ?
C7 H7 . 0.9500 ?
C8 C9 . 1.371(4) ?
C8 H8 . 0.9500 ?
C9 C10 . 1.417(4) ?
C9 H9 . 0.9500 ?

loop_
_geom_hbond_atom_site_label_D
_geom_hbond_atom_site_label_H
_geom_hbond_atom_site_label_A
_geom_hbond_site_symmetry_A
_geom_hbond_distance_DH
_geom_hbond_distance_HA
_geom_hbond_distance_DA
_geom_hbond_angle_DHA
O1 H1 O21 . 0.96(4) 1.59(4) 2.478(3) 153(3)
O1W H1A O22 . 0.85(5) 1.97(5) 2.760(3) 154(4)
O1W H1B O2W 1_565 0.81(4) 2.08(4) 2.859(3) 162(4)
O2W H2A O22 3_676 0.74(4) 1.97(4) 2.691(3) 165(4)
O2W H2B O1 3_566 0.78(3) 2.14(4) 2.826(3) 146(3)

loop_
_geom_torsion_atom_site_label_1
_geom_torsion_atom_site_label_2
_geom_torsion_atom_site_label_3
_geom_torsion_atom_site_label_4
_geom_torsion_site_symmetry_1
_geom_torsion
O1 C1 C2 C3 . 178.5(2)
C10 C1 C2 C3 . 0.1(3)
O1 C1 C2 C21 . -0.4(4)
C10 C1 C2 C21 . -178.7(2)
C1 C2 C21 O22 . -179.9(2)
C3 C2 C21 O22 . 1.3(4)
C1 C2 C21 O21 . 0.3(3)
C3 C2 C21 O21 . -178.6(2)
O22 C21 O21 Mn1 . 20.7(4)
C2 C21 O21 Mn1 . -159.52(16)
O1W Mn1 O21 C21 3_576 145.1(2)
O1W Mn1 O21 C21 . -34.9(2)
O2W Mn1 O21 C21 . 54.1(2)
O2W Mn1 O21 C21 3_576 -125.9(2)
C1 C2 C3 C4 . -0.6(4)
C21 C2 C3 C4 . 178.2(2)
C2 C3 C4 C5 . 0.4(4)
C3 C4 C5 C6 . -179.5(3)
C3 C4 C5 C10 . 0.4(4)
C4 C5 C6 C7 . -179.3(3)
C10 C5 C6 C7 . 0.8(4)
C5 C6 C7 C8 . 0.0(4)
C6 C7 C8 C9 . -0.3(4)
C7 C8 C9 C10 . -0.3(4)
C8 C9 C10 C5 . 1.1(4)
C8 C9 C10 C1 . -179.3(2)
C4 C5 C10 C9 . 178.7(2)
C6 C5 C10 C9 . -1.3(4)
C4 C5 C10 C1 . -0.9(3)
C6 C5 C10 C1 . 179.0(2)
O1 C1 C10 C9 . 2.6(3)
C2 C1 C10 C9 . -179.0(2)
O1 C1 C10 C5 . -177.8(2)
C2 C1 C10 C5 . 0.7(3)
